data_7208319
loop_
_publ_author_name
'Zhou, Fei-Xia'
'Zheng, Zheng'
'Zhou, Hong-Ping'
'Ke, Wei-Zai'
'Wang, Jian-Qing'
'Yu, Zhi-Peng'
'Jin, Feng'
'Yang, Jia-Xiang'
'Wu, Jie-Ying'
'Tian, Yu-Peng'

_publ_section_title
;
 A new 2,2&#x2032;:6&#x2032;,2&#x2032;&#x2032;-terpyridine-based ligand
 and its complexes: structures, photophysical properties and DFT
 calculations to evaluate the halogen effect on the TPA
;
_journal_issue 17
_journal_name_full CrystEngComm
_journal_page_first 5613
_journal_paper_doi 10.1039/c2ce25467k
_journal_volume 14
_journal_year 2012
_chemical_formula_sum 'C31 H22 N6'
_chemical_formula_weight 478.55
_chemical_name_systematic
;
?
;
_space_group_IT_number 14
_symmetry_cell_setting monoclinic
_symmetry_space_group_name_Hall '-P 2ybc'
_symmetry_space_group_name_H-M 'P 1 21/c 1'
_atom_sites_solution_hydrogens geom
_atom_sites_solution_primary direct
_atom_sites_solution_secondary difmap
_audit_creation_method SHELXL-97
_cell_angle_alpha 90.00
_cell_angle_beta 113.441(3)
_cell_angle_gamma 90.00
_cell_formula_units_Z 8
_cell_length_a 9.5127(19)
_cell_length_b 46.843(9)
_cell_length_c 11.521(2)
_cell_measurement_reflns_used 1505
_cell_measurement_temperature 298(2)
_cell_measurement_theta_max 20.42
_cell_measurement_theta_min 2.33
_cell_volume 4710.1(15)
_computing_cell_refinement 'Bruker SMART'
_computing_data_collection 'Bruker SMART'
_computing_data_reduction 'Bruker SAINT'
_computing_molecular_graphics 'Bruker SHELXTL'
_computing_publication_material 'Bruker SHELXTL'
_computing_structure_refinement 'SHELXL-97 (Sheldrick, 1997)'
_computing_structure_solution 'SHELXS-97 (Sheldrick, 1990)'
_diffrn_ambient_temperature 298(2)
_diffrn_measured_fraction_theta_full 1.000
_diffrn_measured_fraction_theta_max 1.000
_diffrn_measurement_device_type 'CCD area detector'
_diffrn_measurement_method 'phi and omega scans'
_diffrn_radiation_monochromator graphite
_diffrn_radiation_source 'fine-focus sealed tube'
_diffrn_radiation_type MoK\a
_diffrn_radiation_wavelength 0.71073
_diffrn_reflns_av_R_equivalents 0.1095
_diffrn_reflns_av_sigmaI/netI 0.1220
_diffrn_reflns_limit_h_max 11
_diffrn_reflns_limit_h_min -11
_diffrn_reflns_limit_k_max 55
_diffrn_reflns_limit_k_min -47
_diffrn_reflns_limit_l_max 13
_diffrn_reflns_limit_l_min -13
_diffrn_reflns_number 33351
_diffrn_reflns_theta_full 25.00
_diffrn_reflns_theta_max 25.00
_diffrn_reflns_theta_min 0.87
_exptl_absorpt_coefficient_mu 0.083
_exptl_absorpt_correction_T_max 0.9926
_exptl_absorpt_correction_T_min 0.9918
_exptl_absorpt_correction_type multi-scan
_exptl_absorpt_process_details SADABS
_exptl_crystal_colour yellow
_exptl_crystal_density_diffrn 1.350
_exptl_crystal_density_method 'not measured'
_exptl_crystal_description CUBOID
_exptl_crystal_F_000 2000
_exptl_crystal_size_max 0.10
_exptl_crystal_size_mid 0.10
_exptl_crystal_size_min 0.09
_refine_diff_density_max 0.168
_refine_diff_density_min -0.183
_refine_diff_density_rms 0.043
_refine_ls_extinction_method none
_refine_ls_goodness_of_fit_ref 0.915
_refine_ls_hydrogen_treatment constr
_refine_ls_matrix_type full
_refine_ls_number_parameters 667
_refine_ls_number_reflns 8292
_refine_ls_number_restraints 0
_refine_ls_restrained_S_all 0.915
_refine_ls_R_factor_all 0.2022
_refine_ls_R_factor_gt 0.0623
_refine_ls_shift/su_max 0.010
_refine_ls_shift/su_mean 0.001
_refine_ls_structure_factor_coef Fsqd
_refine_ls_weighting_details 'calc w=1/[\s^2^(Fo^2^)+(0.1000P)^2^+0.0000P] where P=(Fo^2^+2Fc^2^)/3'
_refine_ls_weighting_scheme calc
_refine_ls_wR_factor_gt 0.1377
_refine_ls_wR_factor_ref 0.2197
_reflns_number_gt 3111
_reflns_number_total 8292
_reflns_threshold_expression >2sigma(I)
_cod_data_source_file c2ce25467k.txt
_cod_data_source_block z1
_cod_depositor_comments
;
The following automatic conversions were performed:

'_symmetry_cell_setting' value 'Monoclinic' changed to 'monoclinic'
according to /home/saulius/struct/CIF-dictionaries/cif_core.dic
dictionary named 'cif_core.dic' version 2.4.1 from 2010-06-29.

Automatic conversion script
Id: cif_fix_values 1891 2012-01-12 08:04:46Z andrius 
;
_cod_original_cell_volume 4710.3(16)
_cod_original_sg_symbol_H-M 'P2(1)/c '
_cod_database_code 7208319

loop_
_symmetry_equiv_pos_as_xyz
'x, y, z'
'-x, y+1/2, -z+1/2'
'-x, -y, -z'
'x, -y-1/2, z-1/2'

loop_
_atom_site_label
_atom_site_type_symbol
_atom_site_fract_x
_atom_site_fract_y
_atom_site_fract_z
_atom_site_U_iso_or_equiv
_atom_site_adp_type
_atom_site_occupancy
_atom_site_symmetry_multiplicity
_atom_site_calc_flag
_atom_site_refinement_flags
N4 N 0.6996(4) 0.18382(7) 0.4337(3) 0.0496(10) Uani 1 1 d .
N1 N 1.2054(4) 0.18572(7) 0.3832(3) 0.0507(10) Uani 1 1 d .
N7 N 0.3078(4) -0.05754(8) -0.4346(3) 0.0524(10) Uani 1 1 d .
C17 C 0.4378(5) 0.12134(9) 0.1588(4) 0.0444(11) Uani 1 1 d .
C22 C 0.6163(5) 0.16403(10) 0.4616(4) 0.0502(12) Uani 1 1 d .
N10 N -0.1870(4) -0.05224(8) -0.4474(3) 0.0486(9) Uani 1 1 d .
C24 C 0.6968(5) 0.18353(9) 0.3167(4) 0.0468(11) Uani 1 1 d .
C51 C 1.0290(5) 0.14444(9) 0.2101(4) 0.0487(12) Uani 1 1 d .
C59 C 0.9385(5) 0.12241(9) 0.1201(4) 0.0474(12) Uani 1 1 d .
N5 N 0.7795(4) 0.20692(8) 0.1691(4) 0.0631(11) Uani 1 1 d .
C20 C 0.5261(5) 0.14335(9) 0.2529(4) 0.0458(11) Uani 1 1 d .
C72 C 0.3870(5) -0.03483(10) -0.3539(4) 0.0483(11) Uani 1 1 d .
C47 C 1.1254(5) 0.16590(10) 0.4159(4) 0.0494(12) Uani 1 1 d .
C14 C 0.2777(5) 0.07865(9) -0.0157(4) 0.0463(11) Uani 1 1 d .
C21 C 0.5274(5) 0.14379(9) 0.3747(4) 0.0520(12) Uani 1 1 d .
H21 H 0.4695 0.1307 0.3975 0.062 Uiso 1 1 calc R
C6 C -0.1086(4) -0.03071(9) -0.3579(4) 0.0423(11) Uani 1 1 d .
C69 C 0.3397(5) -0.02569(10) -0.2610(4) 0.0536(12) Uani 1 1 d .
H69 H 0.2589 -0.0348 -0.2500 0.064 Uiso 1 1 calc R
C62 C 0.7723(5) 0.07879(10) -0.0480(4) 0.0506(12) Uani 1 1 d .
C8 C 0.0334(5) -0.01634(9) -0.1455(4) 0.0500(12) Uani 1 1 d .
H8 H 0.0765 -0.0209 -0.0600 0.060 Uiso 1 1 calc R
C50 C 1.1107(5) 0.16518(9) 0.1765(4) 0.0504(12) Uani 1 1 d .
H50 H 1.1067 0.1656 0.0945 0.060 Uiso 1 1 calc R
C52 C 1.2884(5) 0.20737(9) 0.2324(4) 0.0517(12) Uani 1 1 d .
C46 C 1.0384(5) 0.14544(9) 0.3331(4) 0.0511(12) Uani 1 1 d .
H46 H 0.9852 0.1321 0.3600 0.061 Uiso 1 1 calc R
C7 C -0.0428(5) -0.03732(9) -0.2312(4) 0.0492(12) Uani 1 1 d .
H7 H -0.0497 -0.0557 -0.2038 0.059 Uiso 1 1 calc R
C42 C 1.1335(5) 0.16804(10) 0.5471(4) 0.0529(12) Uani 1 1 d .
C64 C 0.8215(5) 0.10793(9) 0.1373(4) 0.0559(13) Uani 1 1 d .
H64 H 0.7977 0.1127 0.2057 0.067 Uiso 1 1 calc R
C32 C 0.7879(5) 0.20585(9) 0.2874(5) 0.0510(12) Uani 1 1 d .
C70 C 0.5081(5) -0.02148(10) -0.3677(4) 0.0553(12) Uani 1 1 d .
H70 H 0.5419 -0.0278 -0.4288 0.066 Uiso 1 1 calc R
C13 C 0.1889(5) 0.05743(9) -0.1095(4) 0.0529(12) Uani 1 1 d .
H13 H 0.1654 0.0620 -0.1937 0.064 Uiso 1 1 calc R
C11 C -0.1004(5) -0.00326(9) -0.3982(4) 0.0517(12) Uani 1 1 d .
H11 H -0.1470 0.0013 -0.4837 0.062 Uiso 1 1 calc R
N6 N 0.5404(5) 0.14457(8) 0.6223(4) 0.0663(11) Uani 1 1 d .
C67 C 0.5321(5) 0.01145(9) -0.1988(4) 0.0495(12) Uani 1 1 d .
C60 C 0.9672(5) 0.11501(10) 0.0153(4) 0.0600(13) Uani 1 1 d .
H60 H 1.0432 0.1247 -0.0005 0.072 Uiso 1 1 calc R
N8 N 0.1845(5) -0.06999(9) -0.4235(4) 0.0721(12) Uani 1 1 d .
C26 C 0.6220(5) 0.16458(10) 0.5936(4) 0.0526(12) Uani 1 1 d .
C25 C 0.6138(5) 0.16381(9) 0.2259(4) 0.0516(12) Uani 1 1 d .
H25 H 0.6169 0.1643 0.1463 0.062 Uiso 1 1 calc R
N3 N 1.0523(5) 0.14928(8) 0.5808(4) 0.0653(12) Uani 1 1 d .
C61 C 0.8864(5) 0.09372(10) -0.0664(4) 0.0590(13) Uani 1 1 d .
H61 H 0.9094 0.0893 -0.1356 0.071 Uiso 1 1 calc R
C18 C 0.3968(5) 0.12481(10) 0.0311(4) 0.0598(13) Uani 1 1 d .
H18 H 0.4228 0.1417 0.0019 0.072 Uiso 1 1 calc R
C9 C 0.0485(5) 0.01142(9) -0.1815(4) 0.0452(11) Uani 1 1 d .
C66 C 0.6002(5) 0.03660(10) -0.1197(4) 0.0557(13) Uani 1 1 d .
H66 H 0.5689 0.0400 -0.0541 0.067 Uiso 1 1 calc R
C63 C 0.7387(5) 0.08656(9) 0.0559(4) 0.0555(13) Uani 1 1 d .
H63 H 0.6605 0.0773 0.0701 0.067 Uiso 1 1 calc R
C65 C 0.6984(5) 0.05456(10) -0.1300(4) 0.0561(13) Uani 1 1 d .
H65 H 0.7253 0.0517 -0.1984 0.067 Uiso 1 1 calc R
C49 C 1.1979(5) 0.18515(9) 0.2643(4) 0.0483(12) Uani 1 1 d .
C36 C 0.9493(6) 0.24692(10) 0.2281(6) 0.0699(15) Uani 1 1 d .
H36 H 1.0025 0.2608 0.2044 0.084 Uiso 1 1 calc R
C12 C 0.1385(5) 0.03257(9) -0.0885(4) 0.0530(12) Uani 1 1 d .
H12 H 0.1632 0.0279 -0.0042 0.064 Uiso 1 1 calc R
C16 C 0.3967(5) 0.09568(10) 0.1978(4) 0.0579(13) Uani 1 1 d .
H16 H 0.4225 0.0926 0.2835 0.069 Uiso 1 1 calc R
C19 C 0.3190(5) 0.10419(10) -0.0546(4) 0.0593(13) Uani 1 1 d .
H19 H 0.2933 0.1073 -0.1403 0.071 Uiso 1 1 calc R
C68 C 0.4137(5) -0.00299(10) -0.1848(4) 0.0563(13) Uani 1 1 d .
H68 H 0.3824 0.0028 -0.1216 0.068 Uiso 1 1 calc R
N11 N -0.2166(5) -0.07824(9) -0.4123(4) 0.0736(13) Uani 1 1 d .
C33 C 0.8762(5) 0.22488(10) 0.3787(4) 0.0584(13) Uani 1 1 d .
H33 H 0.8800 0.2236 0.4605 0.070 Uiso 1 1 calc R
C54 C 1.4728(6) 0.24460(10) 0.2936(5) 0.0653(14) Uani 1 1 d .
H54 H 1.5399 0.2566 0.3551 0.078 Uiso 1 1 calc R
C10 C -0.0223(5) 0.01745(9) -0.3105(4) 0.0524(12) Uani 1 1 d .
H10 H -0.0168 0.0359 -0.3384 0.063 Uiso 1 1 calc R
C75 C 0.3269(6) -0.06946(11) -0.5332(5) 0.0644(14) Uani 1 1 d .
H75 H 0.4034 -0.0643 -0.5603 0.077 Uiso 1 1 calc R
C38 C 1.0535(6) 0.15111(11) 0.6954(5) 0.0783(16) Uani 1 1 d .
H38 H 0.9959 0.1380 0.7184 0.094 Uiso 1 1 calc R
C15 C 0.3187(5) 0.07481(10) 0.1121(4) 0.0575(13) Uani 1 1 d .
H15 H 0.2932 0.0579 0.1411 0.069 Uiso 1 1 calc R
N12 N -0.3019(5) -0.07617(10) -0.6233(4) 0.0773(13) Uani 1 1 d .
N9 N 0.2233(5) -0.08937(9) -0.5866(4) 0.0742(13) Uani 1 1 d .
C4 C -0.2384(6) -0.05169(11) -0.5724(5) 0.0744(16) Uani 1 1 d .
H4 H -0.2307 -0.0360 -0.6187 0.089 Uiso 1 1 calc R
C53 C 1.3880(5) 0.22477(10) 0.3253(4) 0.0589(13) Uani 1 1 d .
H53 H 1.3975 0.2231 0.4086 0.071 Uiso 1 1 calc R
N2 N 1.2706(5) 0.20925(9) 0.1116(4) 0.0731(13) Uani 1 1 d .
C27 C 0.7110(6) 0.18424(11) 0.6809(5) 0.0737(15) Uani 1 1 d .
H27 H 0.7647 0.1982 0.6582 0.088 Uiso 1 1 calc R
C40 C 1.2192(6) 0.19019(12) 0.7495(5) 0.0815(17) Uani 1 1 d .
H40 H 1.2772 0.2039 0.8068 0.098 Uiso 1 1 calc R
C1 C -0.2837(6) -0.09146(11) -0.5206(5) 0.0694(15) Uani 1 1 d .
H1 H -0.3165 -0.1103 -0.5256 0.083 Uiso 1 1 calc R
C35 C 0.8596(6) 0.22720(11) 0.1421(5) 0.0758(16) Uani 1 1 d .
H35 H 0.8547 0.2281 0.0599 0.091 Uiso 1 1 calc R
C55 C 1.4581(6) 0.24666(10) 0.1710(5) 0.0681(15) Uani 1 1 d .
H55 H 1.5149 0.2598 0.1472 0.082 Uiso 1 1 calc R
C71 C 0.5794(5) 0.00120(10) -0.2910(4) 0.0559(12) Uani 1 1 d .
H71 H 0.6616 0.0100 -0.3010 0.067 Uiso 1 1 calc R
C37 C 0.9582(6) 0.24560(11) 0.3496(6) 0.0716(15) Uani 1 1 d .
H37 H 1.0184 0.2585 0.4107 0.086 Uiso 1 1 calc R
C41 C 1.2185(6) 0.18889(10) 0.6296(5) 0.0711(15) Uani 1 1 d .
H41 H 1.2749 0.2019 0.6048 0.085 Uiso 1 1 calc R
C74 C 0.1392(7) -0.08876(12) -0.5168(5) 0.0822(17) Uani 1 1 d .
H74 H 0.0553 -0.1007 -0.5328 0.099 Uiso 1 1 calc R
C30 C 0.5510(6) 0.14388(12) 0.7413(5) 0.0803(17) Uani 1 1 d .
H30 H 0.4947 0.1301 0.7623 0.096 Uiso 1 1 calc R
C56 C 1.3577(7) 0.22882(12) 0.0857(5) 0.0843(17) Uani 1 1 d .
H56 H 1.3481 0.2302 0.0024 0.101 Uiso 1 1 calc R
C28 C 0.7186(7) 0.18277(12) 0.8031(5) 0.0867(18) Uani 1 1 d .
H28 H 0.7777 0.1959 0.8634 0.104 Uiso 1 1 calc R
C39 C 1.1346(6) 0.17122(12) 0.7824(5) 0.0746(16) Uani 1 1 d .
H39 H 1.1315 0.1718 0.8621 0.090 Uiso 1 1 calc R
C29 C 0.6401(7) 0.16225(13) 0.8352(5) 0.0831(18) Uani 1 1 d .
H29 H 0.6461 0.1606 0.9175 0.100 Uiso 1 1 calc R

loop_
_atom_site_aniso_label
_atom_site_aniso_U_11
_atom_site_aniso_U_22
_atom_site_aniso_U_33
_atom_site_aniso_U_23
_atom_site_aniso_U_13
_atom_site_aniso_U_12
N4 0.058(2) 0.043(2) 0.050(2) -0.0030(19) 0.024(2) -0.0012(19)
N1 0.057(2) 0.046(2) 0.051(3) 0.0012(19) 0.023(2) 0.008(2)
N7 0.056(3) 0.053(3) 0.049(2) -0.001(2) 0.023(2) -0.004(2)
C17 0.049(3) 0.042(3) 0.045(3) 0.000(2) 0.021(2) 0.000(2)
C22 0.058(3) 0.048(3) 0.043(3) 0.000(2) 0.019(2) 0.009(3)
N10 0.051(2) 0.049(3) 0.044(2) -0.001(2) 0.0167(19) -0.0043(19)
C24 0.052(3) 0.039(3) 0.051(3) 0.001(2) 0.022(2) 0.003(2)
C51 0.053(3) 0.040(3) 0.053(3) -0.003(2) 0.020(2) 0.008(2)
C59 0.055(3) 0.043(3) 0.048(3) -0.002(2) 0.024(2) 0.004(2)
N5 0.076(3) 0.055(3) 0.067(3) -0.002(2) 0.036(2) -0.011(2)
C20 0.052(3) 0.044(3) 0.042(3) 0.000(2) 0.020(2) 0.001(2)
C72 0.047(3) 0.055(3) 0.043(3) 0.002(2) 0.018(2) 0.002(2)
C47 0.061(3) 0.045(3) 0.046(3) -0.001(2) 0.025(2) 0.004(2)
C14 0.054(3) 0.041(3) 0.046(3) -0.003(2) 0.022(2) -0.002(2)
C21 0.059(3) 0.043(3) 0.053(3) 0.004(2) 0.020(2) 0.001(2)
C6 0.039(2) 0.043(3) 0.045(3) 0.000(2) 0.018(2) 0.000(2)
C69 0.049(3) 0.063(3) 0.053(3) 0.002(3) 0.024(2) -0.002(3)
C62 0.050(3) 0.054(3) 0.041(3) 0.000(2) 0.011(2) 0.004(2)
C8 0.055(3) 0.054(3) 0.042(3) 0.006(2) 0.020(2) 0.002(2)
C50 0.055(3) 0.052(3) 0.045(3) -0.001(2) 0.020(2) 0.007(2)
C52 0.053(3) 0.046(3) 0.054(3) 0.001(2) 0.020(2) 0.005(2)
C46 0.060(3) 0.044(3) 0.048(3) -0.002(2) 0.019(2) 0.004(2)
C7 0.056(3) 0.046(3) 0.047(3) 0.006(2) 0.023(2) 0.003(2)
C42 0.062(3) 0.042(3) 0.052(3) 0.000(2) 0.021(3) 0.004(3)
C64 0.067(3) 0.052(3) 0.055(3) -0.012(2) 0.030(3) -0.003(3)
C32 0.057(3) 0.036(3) 0.061(3) -0.002(3) 0.026(3) 0.001(2)
C70 0.057(3) 0.059(3) 0.059(3) -0.006(3) 0.032(3) -0.004(3)
C13 0.067(3) 0.045(3) 0.049(3) -0.003(2) 0.025(2) -0.004(3)
C11 0.058(3) 0.049(3) 0.045(3) 0.005(2) 0.016(2) 0.000(2)
N6 0.082(3) 0.068(3) 0.054(3) -0.002(2) 0.033(2) -0.011(2)
C67 0.042(3) 0.053(3) 0.048(3) -0.006(2) 0.012(2) 0.000(2)
C60 0.067(3) 0.061(3) 0.058(3) -0.015(3) 0.031(3) -0.013(3)
N8 0.084(3) 0.073(3) 0.069(3) -0.011(2) 0.040(3) -0.027(3)
C26 0.058(3) 0.047(3) 0.051(3) 0.002(3) 0.020(3) 0.006(3)
C25 0.064(3) 0.048(3) 0.048(3) 0.000(2) 0.029(2) 0.000(3)
N3 0.089(3) 0.057(3) 0.057(3) -0.005(2) 0.037(2) -0.014(2)
C61 0.066(3) 0.065(3) 0.052(3) -0.006(3) 0.031(3) 0.000(3)
C18 0.071(3) 0.058(3) 0.051(3) 0.002(3) 0.025(3) -0.016(3)
C9 0.050(3) 0.038(3) 0.050(3) 0.001(2) 0.023(2) -0.001(2)
C66 0.054(3) 0.061(3) 0.054(3) -0.005(3) 0.022(2) -0.001(3)
C63 0.051(3) 0.055(3) 0.063(3) -0.003(3) 0.024(3) -0.007(2)
C65 0.059(3) 0.064(3) 0.041(3) 0.000(2) 0.015(2) -0.003(3)
C49 0.053(3) 0.044(3) 0.047(3) -0.002(2) 0.020(2) 0.004(2)
C36 0.067(4) 0.052(3) 0.098(5) 0.008(3) 0.039(3) -0.008(3)
C12 0.064(3) 0.048(3) 0.050(3) 0.000(2) 0.025(2) 0.003(3)
C16 0.077(3) 0.052(3) 0.045(3) 0.002(2) 0.024(3) -0.005(3)
C19 0.072(3) 0.064(3) 0.042(3) -0.003(3) 0.023(3) -0.016(3)
C68 0.053(3) 0.062(3) 0.054(3) -0.009(3) 0.021(2) -0.009(3)
N11 0.110(4) 0.048(3) 0.065(3) 0.001(2) 0.037(3) -0.016(2)
C33 0.062(3) 0.050(3) 0.063(3) -0.005(3) 0.025(3) -0.006(3)
C54 0.067(4) 0.055(3) 0.076(4) -0.006(3) 0.030(3) -0.003(3)
C10 0.056(3) 0.043(3) 0.058(3) 0.003(2) 0.022(2) 0.001(2)
C75 0.066(3) 0.073(4) 0.057(3) -0.010(3) 0.027(3) 0.002(3)
C38 0.101(4) 0.072(4) 0.070(4) -0.008(3) 0.044(3) -0.016(3)
C15 0.071(3) 0.051(3) 0.050(3) 0.004(3) 0.024(3) -0.009(3)
N12 0.089(3) 0.070(3) 0.059(3) -0.007(3) 0.015(2) -0.015(3)
N9 0.079(3) 0.062(3) 0.075(3) -0.013(2) 0.023(3) -0.001(3)
C4 0.095(4) 0.065(4) 0.050(3) 0.005(3) 0.015(3) -0.015(3)
C53 0.060(3) 0.058(3) 0.059(3) -0.003(3) 0.024(3) -0.005(3)
N2 0.094(3) 0.072(3) 0.051(3) 0.001(2) 0.026(2) -0.017(3)
C27 0.091(4) 0.075(4) 0.057(3) -0.014(3) 0.032(3) -0.016(3)
C40 0.108(5) 0.083(4) 0.048(3) -0.022(3) 0.026(3) -0.015(4)
C1 0.091(4) 0.050(3) 0.066(4) -0.012(3) 0.030(3) -0.016(3)
C35 0.096(4) 0.063(4) 0.079(4) -0.002(3) 0.046(3) -0.019(3)
C55 0.068(4) 0.055(3) 0.083(4) 0.008(3) 0.032(3) -0.007(3)
C71 0.050(3) 0.063(3) 0.060(3) -0.003(3) 0.028(3) -0.008(3)
C37 0.067(4) 0.059(4) 0.082(4) -0.009(3) 0.022(3) -0.008(3)
C41 0.090(4) 0.060(4) 0.067(4) -0.011(3) 0.035(3) -0.015(3)
C74 0.096(5) 0.074(4) 0.078(4) -0.013(3) 0.036(4) -0.027(4)
C30 0.094(4) 0.095(5) 0.059(4) 0.004(3) 0.038(3) -0.006(4)
C56 0.108(5) 0.084(4) 0.065(4) 0.013(3) 0.040(4) -0.028(4)
C28 0.109(5) 0.098(5) 0.058(4) -0.021(3) 0.039(4) -0.017(4)
C39 0.104(5) 0.068(4) 0.059(4) 0.009(3) 0.040(3) 0.008(3)
C29 0.096(5) 0.109(5) 0.046(3) 0.003(3) 0.030(3) 0.002(4)

loop_
_atom_type_symbol
_atom_type_description
_atom_type_scat_dispersion_real
_atom_type_scat_dispersion_imag
_atom_type_scat_source
C C 0.0033 0.0016 'International Tables Vol C Tables 4.2.6.8 and 6.1.1.4'
H H 0.0000 0.0000 'International Tables Vol C Tables 4.2.6.8 and 6.1.1.4'
N N 0.0061 0.0033 'International Tables Vol C Tables 4.2.6.8 and 6.1.1.4'

loop_
_geom_angle_atom_site_label_1
_geom_angle_atom_site_label_2
_geom_angle_atom_site_label_3
_geom_angle
C24 N4 C22 117.3(4)
C49 N1 C47 117.8(4)
C75 N7 N8 108.2(4)
C75 N7 C72 130.7(4)
N8 N7 C72 121.0(4)
C18 C17 C16 116.8(4)
C18 C17 C20 122.3(4)
C16 C17 C20 120.8(4)
N4 C22 C21 123.1(4)
N4 C22 C26 116.4(4)
C21 C22 C26 120.5(5)
C4 N10 N11 108.2(4)
C4 N10 C6 129.4(4)
N11 N10 C6 122.3(4)
N4 C24 C25 123.0(4)
N4 C24 C32 116.3(4)
C25 C24 C32 120.6(4)
C46 C51 C50 116.5(4)
C46 C51 C59 121.7(4)
C50 C51 C59 121.8(4)
C64 C59 C60 116.8(4)
C64 C59 C51 121.4(4)
C60 C59 C51 121.8(4)
C35 N5 C32 117.3(4)
C25 C20 C21 116.7(4)
C25 C20 C17 122.1(4)
C21 C20 C17 121.2(4)
C70 C72 C69 119.6(4)
C70 C72 N7 121.2(4)
C69 C72 N7 119.2(4)
N1 C47 C46 122.6(4)
N1 C47 C42 115.6(4)
C46 C47 C42 121.8(4)
C15 C14 C19 117.5(4)
C15 C14 C13 122.4(4)
C19 C14 C13 120.1(4)
C22 C21 C20 119.5(4)
C22 C21 H21 120.3
C20 C21 H21 120.3
C7 C6 C11 120.3(4)
C7 C6 N10 119.7(4)
C11 C6 N10 120.0(4)
C68 C69 C72 119.3(4)
C68 C69 H69 120.3
C72 C69 H69 120.3
C61 C62 C63 117.4(4)
C61 C62 C65 120.0(4)
C63 C62 C65 122.5(4)
C7 C8 C9 122.8(4)
C7 C8 H8 118.6
C9 C8 H8 118.6
C49 C50 C51 120.4(4)
C49 C50 H50 119.8
C51 C50 H50 119.8
N2 C52 C53 122.2(5)
N2 C52 C49 117.3(4)
C53 C52 C49 120.5(4)
C47 C46 C51 120.7(4)
C47 C46 H46 119.7
C51 C46 H46 119.7
C6 C7 C8 119.2(4)
C6 C7 H7 120.4
C8 C7 H7 120.4
N3 C42 C41 121.2(5)
N3 C42 C47 116.9(4)
C41 C42 C47 121.9(5)
C59 C64 C63 122.1(4)
C59 C64 H64 118.9
C63 C64 H64 118.9
N5 C32 C33 121.7(4)
N5 C32 C24 117.2(4)
C33 C32 C24 121.1(5)
C72 C70 C71 119.9(4)
C72 C70 H70 120.0
C71 C70 H70 120.0
C12 C13 C14 127.6(4)
C12 C13 H13 116.2
C14 C13 H13 116.2
C6 C11 C10 119.6(4)
C6 C11 H11 120.2
C10 C11 H11 120.2
C30 N6 C26 117.1(4)
C68 C67 C71 116.6(4)
C68 C67 C66 120.0(4)
C71 C67 C66 123.5(4)
C61 C60 C59 121.8(5)
C61 C60 H60 119.1
C59 C60 H60 119.1
C74 N8 N7 102.9(4)
N6 C26 C27 122.3(5)
N6 C26 C22 116.5(4)
C27 C26 C22 121.1(5)
C24 C25 C20 120.5(4)
C24 C25 H25 119.8
C20 C25 H25 119.8
C38 N3 C42 118.4(4)
C62 C61 C60 121.5(4)
C62 C61 H61 119.2
C60 C61 H61 119.2
C19 C18 C17 122.0(4)
C19 C18 H18 119.0
C17 C18 H18 119.0
C8 C9 C10 116.3(4)
C8 C9 C12 121.1(4)
C10 C9 C12 122.5(4)
C65 C66 C67 128.1(5)
C65 C66 H66 115.9
C67 C66 H66 115.9
C64 C63 C62 120.3(4)
C64 C63 H63 119.9
C62 C63 H63 119.9
C66 C65 C62 128.4(5)
C66 C65 H65 115.8
C62 C65 H65 115.8
N1 C49 C50 122.1(4)
N1 C49 C52 115.9(4)
C50 C49 C52 121.9(4)
C37 C36 C35 118.4(5)
C37 C36 H36 120.8
C35 C36 H36 120.8
C13 C12 C9 128.0(4)
C13 C12 H12 116.0
C9 C12 H12 116.0
C15 C16 C17 121.5(4)
C15 C16 H16 119.3
C17 C16 H16 119.3
C18 C19 C14 121.2(4)
C18 C19 H19 119.4
C14 C19 H19 119.4
C67 C68 C69 122.6(4)
C67 C68 H68 118.7
C69 C68 H68 118.7
C1 N11 N10 102.9(4)
C37 C33 C32 120.3(5)
C37 C33 H33 119.8
C32 C33 H33 119.8
C55 C54 C53 119.6(5)
C55 C54 H54 120.2
C53 C54 H54 120.2
C11 C10 C9 121.8(4)
C11 C10 H10 119.1
C9 C10 H10 119.1
N9 C75 N7 111.2(5)
N9 C75 H75 124.4
N7 C75 H75 124.4
N3 C38 C39 123.8(5)
N3 C38 H38 118.1
C39 C38 H38 118.1
C14 C15 C16 121.1(4)
C14 C15 H15 119.5
C16 C15 H15 119.5
C4 N12 C1 101.3(4)
C75 N9 C74 102.6(4)
N12 C4 N10 111.9(5)
N12 C4 H4 124.1
N10 C4 H4 124.1
C54 C53 C52 119.2(5)
C54 C53 H53 120.4
C52 C53 H53 120.4
C52 N2 C56 116.2(5)
C26 C27 C28 118.6(5)
C26 C27 H27 120.7
C28 C27 H27 120.7
C39 C40 C41 119.1(5)
C39 C40 H40 120.5
C41 C40 H40 120.5
N11 C1 N12 115.7(5)
N11 C1 H1 122.2
N12 C1 H1 122.2
N5 C35 C36 124.1(5)
N5 C35 H35 118.0
C36 C35 H35 118.0
C56 C55 C54 117.4(5)
C56 C55 H55 121.3
C54 C55 H55 121.3
C70 C71 C67 122.0(4)
C70 C71 H71 119.0
C67 C71 H71 119.0
C33 C37 C36 118.2(5)
C33 C37 H37 120.9
C36 C37 H37 120.9
C42 C41 C40 119.3(5)
C42 C41 H41 120.4
C40 C41 H41 120.4
N8 C74 N9 115.0(5)
N8 C74 H74 122.5
N9 C74 H74 122.5
N6 C30 C29 124.2(5)
N6 C30 H30 117.9
C29 C30 H30 117.9
N2 C56 C55 125.3(5)
N2 C56 H56 117.3
C55 C56 H56 117.3
C29 C28 C27 120.1(5)
C29 C28 H28 119.9
C27 C28 H28 119.9
C40 C39 C38 118.2(5)
C40 C39 H39 120.9
C38 C39 H39 120.9
C28 C29 C30 117.6(5)
C28 C29 H29 121.2
C30 C29 H29 121.2

loop_
_geom_bond_atom_site_label_1
_geom_bond_atom_site_label_2
_geom_bond_distance
N4 C24 1.337(5)
N4 C22 1.340(5)
N1 C49 1.343(5)
N1 C47 1.346(5)
N7 C75 1.342(5)
N7 N8 1.360(5)
N7 C72 1.416(5)
C17 C18 1.374(5)
C17 C16 1.392(5)
C17 C20 1.489(5)
C22 C21 1.394(5)
C22 C26 1.500(6)
N10 C4 1.324(5)
N10 N11 1.348(5)
N10 C6 1.423(5)
C24 C25 1.383(5)
C24 C32 1.480(6)
C51 C46 1.385(5)
C51 C50 1.393(5)
C51 C59 1.473(6)
C59 C64 1.383(6)
C59 C60 1.384(5)
N5 C35 1.330(6)
N5 C32 1.334(5)
C20 C25 1.384(5)
C20 C21 1.399(5)
C72 C70 1.374(6)
C72 C69 1.384(5)
C47 C46 1.373(5)
C47 C42 1.486(6)
C14 C15 1.377(5)
C14 C19 1.388(5)
C14 C13 1.464(5)
C21 H21 0.9300
C6 C7 1.375(5)
C6 C11 1.380(5)
C69 C68 1.381(5)
C69 H69 0.9300
C62 C61 1.376(6)
C62 C63 1.404(6)
C62 C65 1.465(6)
C8 C7 1.377(5)
C8 C9 1.390(5)
C8 H8 0.9300
C50 C49 1.385(5)
C50 H50 0.9300
C52 N2 1.336(5)
C52 C53 1.379(6)
C52 C49 1.487(6)
C46 H46 0.9300
C7 H7 0.9300
C42 N3 1.326(5)
C42 C41 1.378(6)
C64 C63 1.383(5)
C64 H64 0.9300
C32 C33 1.380(6)
C70 C71 1.375(6)
C70 H70 0.9300
C13 C12 1.318(5)
C13 H13 0.9300
C11 C10 1.384(5)
C11 H11 0.9300
N6 C30 1.335(6)
N6 C26 1.340(5)
C67 C68 1.376(6)
C67 C71 1.394(6)
C67 C66 1.473(6)
C60 C61 1.377(6)
C60 H60 0.9300
N8 C74 1.321(6)
C26 C27 1.378(6)
C25 H25 0.9300
N3 C38 1.318(6)
C61 H61 0.9300
C18 C19 1.369(6)
C18 H18 0.9300
C9 C10 1.396(5)
C9 C12 1.460(5)
C66 C65 1.298(5)
C66 H66 0.9300
C63 H63 0.9300
C65 H65 0.9300
C36 C37 1.370(6)
C36 C35 1.375(6)
C36 H36 0.9300
C12 H12 0.9300
C16 C15 1.377(6)
C16 H16 0.9300
C19 H19 0.9300
C68 H68 0.9300
N11 C1 1.309(5)
C33 C37 1.368(6)
C33 H33 0.9300
C54 C55 1.365(6)
C54 C53 1.373(6)
C54 H54 0.9300
C10 H10 0.9300
C75 N9 1.318(5)
C75 H75 0.9300
C38 C39 1.368(6)
C38 H38 0.9300
C15 H15 0.9300
N12 C4 1.320(5)
N12 C1 1.335(6)
N9 C74 1.342(6)
C4 H4 0.9300
C53 H53 0.9300
N2 C56 1.346(6)
C27 C28 1.382(6)
C27 H27 0.9300
C40 C39 1.351(6)
C40 C41 1.380(6)
C40 H40 0.9300
C1 H1 0.9300
C35 H35 0.9300
C55 C56 1.352(6)
C55 H55 0.9300
C71 H71 0.9300
C37 H37 0.9300
C41 H41 0.9300
C74 H74 0.9300
C30 C29 1.378(7)
C30 H30 0.9300
C56 H56 0.9300
C28 C29 1.356(7)
C28 H28 0.9300
C39 H39 0.9300
C29 H29 0.9300

loop_
_geom_torsion_atom_site_label_1
_geom_torsion_atom_site_label_2
_geom_torsion_atom_site_label_3
_geom_torsion_atom_site_label_4
_geom_torsion
C24 N4 C22 C21 -0.7(6)
C24 N4 C22 C26 179.5(4)
C22 N4 C24 C25 -0.5(6)
C22 N4 C24 C32 179.1(4)
C46 C51 C59 C64 21.5(6)
C50 C51 C59 C64 -159.1(4)
C46 C51 C59 C60 -157.8(4)
C50 C51 C59 C60 21.5(6)
C18 C17 C20 C25 -21.3(6)
C16 C17 C20 C25 156.9(4)
C18 C17 C20 C21 160.6(4)
C16 C17 C20 C21 -21.3(6)
C75 N7 C72 C70 -1.7(7)
N8 N7 C72 C70 -177.6(4)
C75 N7 C72 C69 177.3(4)
N8 N7 C72 C69 1.4(6)
C49 N1 C47 C46 0.2(6)
C49 N1 C47 C42 -178.1(4)
N4 C22 C21 C20 1.4(6)
C26 C22 C21 C20 -178.8(4)
C25 C20 C21 C22 -0.8(6)
C17 C20 C21 C22 177.5(4)
C4 N10 C6 C7 -169.2(5)
N11 N10 C6 C7 8.6(6)
C4 N10 C6 C11 11.5(7)
N11 N10 C6 C11 -170.7(4)
C70 C72 C69 C68 1.0(6)
N7 C72 C69 C68 -178.0(4)
C46 C51 C50 C49 1.1(6)
C59 C51 C50 C49 -178.3(4)
N1 C47 C46 C51 -0.2(7)
C42 C47 C46 C51 178.0(4)
C50 C51 C46 C47 -0.4(6)
C59 C51 C46 C47 179.0(4)
C11 C6 C7 C8 -1.0(6)
N10 C6 C7 C8 179.7(4)
C9 C8 C7 C6 -0.7(7)
N1 C47 C42 N3 178.2(4)
C46 C47 C42 N3 -0.2(6)
N1 C47 C42 C41 -0.5(6)
C46 C47 C42 C41 -178.8(4)
C60 C59 C64 C63 1.5(7)
C51 C59 C64 C63 -177.9(4)
C35 N5 C32 C33 -0.2(7)
C35 N5 C32 C24 179.1(4)
N4 C24 C32 N5 -176.2(4)
C25 C24 C32 N5 3.4(6)
N4 C24 C32 C33 3.1(6)
C25 C24 C32 C33 -177.3(4)
C69 C72 C70 C71 -1.3(7)
N7 C72 C70 C71 177.6(4)
C15 C14 C13 C12 -0.9(7)
C19 C14 C13 C12 -178.6(5)
C7 C6 C11 C10 1.5(6)
N10 C6 C11 C10 -179.2(4)
C64 C59 C60 C61 -1.8(7)
C51 C59 C60 C61 177.6(4)
C75 N7 N8 C74 0.4(5)
C72 N7 N8 C74 177.1(4)
C30 N6 C26 C27 -1.5(7)
C30 N6 C26 C22 176.5(4)
N4 C22 C26 N6 -179.1(4)
C21 C22 C26 N6 1.1(6)
N4 C22 C26 C27 -1.1(6)
C21 C22 C26 C27 179.1(4)
N4 C24 C25 C20 1.1(6)
C32 C24 C25 C20 -178.6(4)
C21 C20 C25 C24 -0.3(6)
C17 C20 C25 C24 -178.6(4)
C41 C42 N3 C38 0.6(7)
C47 C42 N3 C38 -178.1(4)
C63 C62 C61 C60 1.5(7)
C65 C62 C61 C60 -174.4(4)
C59 C60 C61 C62 0.3(7)
C16 C17 C18 C19 0.2(7)
C20 C17 C18 C19 178.4(4)
C7 C8 C9 C10 1.9(6)
C7 C8 C9 C12 -176.0(4)
C68 C67 C66 C65 -171.0(5)
C71 C67 C66 C65 8.0(7)
C59 C64 C63 C62 0.2(7)
C61 C62 C63 C64 -1.7(6)
C65 C62 C63 C64 174.1(4)
C67 C66 C65 C62 -176.7(4)
C61 C62 C65 C66 173.0(5)
C63 C62 C65 C66 -2.6(7)
C47 N1 C49 C50 0.5(6)
C47 N1 C49 C52 -179.8(4)
C51 C50 C49 N1 -1.2(6)
C51 C50 C49 C52 179.2(4)
N2 C52 C49 N1 -173.2(4)
C53 C52 C49 N1 8.0(6)
N2 C52 C49 C50 6.5(6)
C53 C52 C49 C50 -172.3(4)
C14 C13 C12 C9 179.3(4)
C8 C9 C12 C13 165.1(4)
C10 C9 C12 C13 -12.8(7)
C18 C17 C16 C15 0.0(7)
C20 C17 C16 C15 -178.2(4)
C17 C18 C19 C14 0.0(7)
C15 C14 C19 C18 -0.3(7)
C13 C14 C19 C18 177.5(4)
C71 C67 C68 C69 -2.8(6)
C66 C67 C68 C69 176.3(4)
C72 C69 C68 C67 1.2(7)
C4 N10 N11 C1 0.3(5)
C6 N10 N11 C1 -177.9(4)
N5 C32 C33 C37 0.1(7)
C24 C32 C33 C37 -179.2(4)
C6 C11 C10 C9 -0.3(7)
C8 C9 C10 C11 -1.4(6)
C12 C9 C10 C11 176.5(4)
N8 N7 C75 N9 -0.7(5)
C72 N7 C75 N9 -177.0(4)
C42 N3 C38 C39 -0.4(8)
C19 C14 C15 C16 0.5(7)
C13 C14 C15 C16 -177.3(4)
C17 C16 C15 C14 -0.3(7)
N7 C75 N9 C74 0.7(6)
C1 N12 C4 N10 -0.6(6)
N11 N10 C4 N12 0.2(6)
C6 N10 C4 N12 178.2(4)
C55 C54 C53 C52 -0.4(7)
N2 C52 C53 C54 -0.4(7)
C49 C52 C53 C54 178.4(4)
C53 C52 N2 C56 1.1(7)
C49 C52 N2 C56 -177.7(4)
N6 C26 C27 C28 1.5(7)
C22 C26 C27 C28 -176.5(4)
N10 N11 C1 N12 -0.7(6)
C4 N12 C1 N11 0.8(6)
C32 N5 C35 C36 -0.2(8)
C37 C36 C35 N5 0.6(8)
C53 C54 C55 C56 0.5(7)
C72 C70 C71 C67 -0.4(7)
C68 C67 C71 C70 2.4(6)
C66 C67 C71 C70 -176.6(4)
C32 C33 C37 C36 0.3(7)
C35 C36 C37 C33 -0.6(7)
N3 C42 C41 C40 0.1(7)
C47 C42 C41 C40 178.7(4)
C39 C40 C41 C42 -0.9(8)
N7 N8 C74 N9 0.0(6)
C75 N9 C74 N8 -0.4(6)
C26 N6 C30 C29 -0.2(8)
C52 N2 C56 C55 -1.0(8)
C54 C55 C56 N2 0.2(9)
C26 C27 C28 C29 0.2(8)
C41 C40 C39 C38 1.1(8)
N3 C38 C39 C40 -0.5(9)
C27 C28 C29 C30 -1.8(9)
N6 C30 C29 C28 1.8(9)
